data_1576097
loop_
_publ_author_name
'Li, Biao'
'Ding, Yingli'
'Gao, Huan'
'Pan, Li'
'Li, Yuesheng'

_publ_section_title
;
 Thermally stable vanadium(v) complexes bearing bidentate
 phenoxy-phosphine ligands: synthesis, characterization, and catalytic
 properties for alkene polymerization
;
_journal_issue 45
_journal_name_full 'Polymer Chemistry'
_journal_page_first 4889
_journal_page_last 4898
_journal_paper_doi 10.1039/D5PY00730E
_journal_volume 16
_journal_year 2025
_chemical_formula_moiety 'C39 H41 Cl2 N O P V, C6 H6'
_chemical_formula_sum 'C45 H47 Cl2 N O P V'
_chemical_formula_weight 770.64
_space_group_crystal_system monoclinic
_space_group_IT_number 15
_space_group_name_Hall '-C 2yc'
_space_group_name_H-M_alt 'C 1 2/c 1'
_atom_sites_solution_hydrogens geom
_atom_sites_solution_primary dual
_audit_block_doi 10.5517/ccdc.csd.cc2nxt8p
_audit_creation_date 2024-10-31
_audit_creation_method
;
Olex2 1.3
(compiled 2020.11.12 svn.r5f609507 for OlexSys, GUI svn.r6408)
;
_audit_update_record
;
2025-07-07 deposited with the CCDC.	2025-10-22 downloaded from the CCDC.
;
_cell_angle_alpha 90
_cell_angle_beta 111.7275(18)
_cell_angle_gamma 90
_cell_formula_units_Z 8
_cell_length_a 25.5327(4)
_cell_length_b 12.96804(16)
_cell_length_c 26.1924(4)
_cell_measurement_reflns_used 13524
_cell_measurement_temperature 100.3(7)
_cell_measurement_theta_max 75.5860
_cell_measurement_theta_min 3.6120
_cell_volume 8056.4(2)
_computing_cell_refinement 'CrysAlisPro 1.171.42.101a (Rigaku OD, 2023)'
_computing_data_collection 'CrysAlisPro 1.171.42.101a (Rigaku OD, 2023)'
_computing_data_reduction 'CrysAlisPro 1.171.42.101a (Rigaku OD, 2023)'
_computing_molecular_graphics 'Olex2 1.3 (Dolomanov et al., 2009)'
_computing_publication_material 'Olex2 1.3 (Dolomanov et al., 2009)'
_computing_structure_refinement 'SHELXL 2019/3 (Sheldrick, 2015)'
_computing_structure_solution 'SHELXT  (Sheldrick, 2015)'
_diffrn_ambient_environment N~2~
_diffrn_ambient_temperature 100.3(7)
_diffrn_detector 'Hybrid Pixel Array Detector'
_diffrn_detector_area_resol_mean 10.0000
_diffrn_detector_type HyPix
_diffrn_measured_fraction_theta_full 0.995
_diffrn_measured_fraction_theta_max 0.960
_diffrn_measurement_details
;
List of Runs (angles in degrees, time in seconds):

  # Type    Start    End  Width  t~exp~   \w     \q     \k     \f   Frames
#--------------------------------------------------------------------------
  1  \w    -22.00  58.00   0.50    0.10    --   47.66 -72.00 161.00  160
  2  \w     33.00  92.00   0.50    0.40    --  105.91 -72.00 161.00  118
  3  \w     38.00  86.00   0.50    0.40    --  105.91-125.00 120.00   96
  4  \w     40.00  73.00   0.50    0.40    --  105.91 -61.00 -30.00   66
  5  \w     42.00  68.00   0.50    0.40    --  105.91 -61.00-150.00   52
  6  \w    102.00 171.00   0.50    0.40    --  105.91  15.00-120.00  138
  7  \w     95.00 154.00   0.50    0.40    --  105.91  15.00 -90.00  118
  8  \w    105.00 131.00   0.50    0.40    --  105.91  72.00 -68.00   52
  9  \w     94.00 176.00   0.50    0.40    --  105.91  30.00   0.00  164
 10  \w     28.00 109.00   0.50    0.10    --   47.66  72.00 -68.00  162
 11  \w    -35.00  21.00   0.50    0.10    --  -47.66  72.00 -68.00  112
 12  \w    -22.00  16.00   0.50    0.10    --  -47.66  19.00 -60.00   76
 13  \w    -68.00 -36.00   0.50    0.40    -- -104.50  61.00 -90.00   64
 14  \w    -76.00 -32.00   0.50    0.40    -- -104.50  72.00 -68.00   88
 15  \w    -66.00 -40.00   0.50    0.40    -- -104.50  61.00 -30.00   52
 16  \w    -66.00 -32.00   0.50    0.40    -- -104.50  61.00  60.00   68
 17  \w    -20.00  28.00   0.50    0.10    --  -47.66  19.00  90.00   96
 18  \w    -97.00 -72.00   0.50    0.10    --  -47.66 -72.00 161.00   50
 19  \w   -149.00-119.00   0.50    0.40    -- -104.50 -72.00 161.00   60
 20  \w   -173.00 -91.00   0.50    0.40    -- -104.50 -15.00 150.00  164
 21  \w   -173.00-119.00   0.50    0.40    -- -104.50 -45.00  60.00  108
 22  \w   -121.00 -93.00   0.50    0.40    -- -104.50 -30.00 -60.00   56
;
_diffrn_measurement_device 'four-circle diffractometer'
_diffrn_measurement_device_type 'XtaLAB Synergy R, HyPix'
_diffrn_measurement_method '\w scans'
_diffrn_orient_matrix_type 'CrysAlisPro convention (1999,Acta A55,543-557)'
_diffrn_orient_matrix_UB_11 0.0507698000
_diffrn_orient_matrix_UB_12 0.0655870000
_diffrn_orient_matrix_UB_13 0.0353902000
_diffrn_orient_matrix_UB_21 -0.0073846000
_diffrn_orient_matrix_UB_22 0.0693051000
_diffrn_orient_matrix_UB_23 -0.0499608000
_diffrn_orient_matrix_UB_31 -0.0397832000
_diffrn_orient_matrix_UB_32 0.0708472000
_diffrn_orient_matrix_UB_33 0.0161632000
_diffrn_radiation_monochromator mirror
_diffrn_radiation_probe x-ray
_diffrn_radiation_type 'Cu K\a'
_diffrn_radiation_wavelength 1.54184
_diffrn_reflns_av_R_equivalents 0.0431
_diffrn_reflns_av_unetI/netI 0.0439
_diffrn_reflns_Laue_measured_fraction_full 0.995
_diffrn_reflns_Laue_measured_fraction_max 0.960
_diffrn_reflns_limit_h_max 28
_diffrn_reflns_limit_h_min -32
_diffrn_reflns_limit_k_max 16
_diffrn_reflns_limit_k_min -15
_diffrn_reflns_limit_l_max 32
_diffrn_reflns_limit_l_min -32
_diffrn_reflns_number 28044
_diffrn_reflns_point_group_measured_fraction_full 0.995
_diffrn_reflns_point_group_measured_fraction_max 0.960
_diffrn_reflns_theta_full 67.684
_diffrn_reflns_theta_max 76.513
_diffrn_reflns_theta_min 3.633
_diffrn_source 'Rotating-anode X-ray tube'
_diffrn_source_type 'PhotonJet R (Cu) X-ray Source'
_exptl_absorpt_coefficient_mu 3.914
_exptl_absorpt_correction_T_max 1.00000
_exptl_absorpt_correction_T_min 0.67063
_exptl_absorpt_correction_type multi-scan
_exptl_absorpt_process_details
;
CrysAlisPro 1.171.42.101a (Rigaku Oxford Diffraction, 2023)
Empirical absorption correction using spherical harmonics,
implemented in SCALE3 ABSPACK scaling algorithm.
;
_exptl_crystal_colour black
_exptl_crystal_colour_primary black
_exptl_crystal_density_diffrn 1.271
_exptl_crystal_description block
_exptl_crystal_F_000 3232
_exptl_crystal_size_max 0.06
_exptl_crystal_size_mid 0.05
_exptl_crystal_size_min 0.04
_refine_diff_density_max 0.454
_refine_diff_density_min -0.432
_refine_diff_density_rms 0.062
_refine_ls_extinction_method none
_refine_ls_goodness_of_fit_ref 1.093
_refine_ls_hydrogen_treatment constr
_refine_ls_matrix_type full
_refine_ls_number_parameters 467
_refine_ls_number_reflns 8112
_refine_ls_number_restraints 0
_refine_ls_restrained_S_all 1.093
_refine_ls_R_factor_all 0.0529
_refine_ls_R_factor_gt 0.0427
_refine_ls_shift/su_max 0.001
_refine_ls_shift/su_mean 0.000
_refine_ls_structure_factor_coef Fsqd
_refine_ls_weighting_details 'w=1/[\s^2^(Fo^2^)+(0.0623P)^2^+10.4834P] where P=(Fo^2^+2Fc^2^)/3'
_refine_ls_weighting_scheme calc
_refine_ls_wR_factor_gt 0.1149
_refine_ls_wR_factor_ref 0.1261
_reflns_Friedel_coverage 0.000
_reflns_number_gt 7020
_reflns_number_total 8112
_reflns_threshold_expression 'I > 2\s(I)'
_cod_data_source_file d5py00730e2.cif
_cod_data_source_block 1
_cod_depositor_comments 'Adding full bibliography for 1576095--1576097.cif.'
_cod_database_code 1576097
_shelx_shelxl_version_number 2019/3
_chemical_oxdiff_formula VPClCHON
_shelx_space_group_comment
;
The symmetry employed for this shelxl refinement is uniquely defined
by the following loop, which should always be used as a source of
symmetry information in preference to the above space-group names.
They are only intended as comments.
;
_shelx_estimated_absorpt_t_max 0.859
_shelx_estimated_absorpt_t_min 0.799
_reflns_odcompleteness_completeness 99.58
_reflns_odcompleteness_iscentric 1
_reflns_odcompleteness_theta 66.97
_olex2_refinement_description
;
1. Fixed Uiso
 At 1.2 times of:
  All C(H) groups
 At 1.5 times of:
  All C(H,H,H) groups
2.a Aromatic/amide H refined with riding coordinates:
 C3(H3), C4(H4), C5(H5), C10(H10), C11(H11), C12(H12), C13(H13), C14(H14),
 C18(H18), C20(H20), C23(H23), C24(H24), C25(H25), C26(H26), C27(H27), C32(H32),
  C33(H33), C34(H34), C35(H35), C36(H36), C40(H40), C41(H41), C42(H42),
 C43(H43), C44(H44), C45(H45)
2.b Idealised Me refined as rotating group:
 C7(H7A,H7B,H7C), C8(H8A,H8B,H8C), C28(H28A,H28B,H28C), C29(H29A,H29B,H29C),
 C37(H37A,H37B,H37C), C38(H38A,H38B,H38C), C39(H39A,H39B,H39C)
;
_olex2_submission_special_instructions 'No special instructions were received'
_oxdiff_exptl_absorpt_empirical_details
;
Empirical correction (ABSPACK) includes:
- Absorption correction using spherical harmonics
- Frame scaling
;
_oxdiff_exptl_absorpt_empirical_full_max 1.341
_oxdiff_exptl_absorpt_empirical_full_min 0.731

loop_
_space_group_symop_operation_xyz
'x, y, z'
'-x, y, -z+1/2'
'x+1/2, y+1/2, z'
'-x+1/2, y+1/2, -z+1/2'
'-x, -y, -z'
'x, -y, z-1/2'
'-x+1/2, -y+1/2, -z'
'x+1/2, -y+1/2, z-1/2'

loop_
_atom_site_label
_atom_site_type_symbol
_atom_site_fract_x
_atom_site_fract_y
_atom_site_fract_z
_atom_site_U_iso_or_equiv
_atom_site_adp_type
_atom_site_occupancy
_atom_site_site_symmetry_order
_atom_site_calc_flag
_atom_site_refinement_flags_posn
_atom_site_refinement_flags_adp
_atom_site_refinement_flags_occupancy
_atom_site_disorder_assembly
_atom_site_disorder_group
V1 V 0.26682(2) 0.82249(3) 0.34454(2) 0.02347(11) Uani 1 1 d . . . . .
Cl1 Cl 0.19772(2) 0.85718(4) 0.26315(2) 0.03491(14) Uani 1 1 d . . . . .
Cl2 Cl 0.27515(2) 0.98558(4) 0.37937(2) 0.02983(13) Uani 1 1 d . . . . .
P1 P 0.27884(2) 0.66166(4) 0.29863(2) 0.02557(13) Uani 1 1 d . . . . .
O1 O 0.34390(6) 0.80711(11) 0.37011(6) 0.0255(3) Uani 1 1 d . . . . .
N1 N 0.23914(7) 0.74971(14) 0.37986(7) 0.0266(4) Uani 1 1 d . . . . .
C1 C 0.21734(9) 0.68562(16) 0.40941(9) 0.0266(4) Uani 1 1 d . . . . .
C2 C 0.15911(10) 0.66104(18) 0.38736(10) 0.0326(5) Uani 1 1 d . . . . .
C3 C 0.13883(11) 0.59614(19) 0.41811(11) 0.0366(5) Uani 1 1 d . . . . .
H3 H 0.099954 0.578585 0.404663 0.044 Uiso 1 1 calc R U . . .
C4 C 0.17456(12) 0.55658(19) 0.46818(12) 0.0396(6) Uani 1 1 d . . . . .
H4 H 0.159794 0.512850 0.488695 0.047 Uiso 1 1 calc R U . . .
C5 C 0.23148(11) 0.58026(18) 0.48849(10) 0.0339(5) Uani 1 1 d . . . . .
H5 H 0.255340 0.551565 0.522538 0.041 Uiso 1 1 calc R U . . .
C6 C 0.25431(10) 0.64510(17) 0.46004(9) 0.0285(5) Uani 1 1 d . . . . .
C7 C 0.31583(10) 0.67101(18) 0.48131(10) 0.0319(5) Uani 1 1 d . . . . .
H7A H 0.332574 0.645581 0.455553 0.048 Uiso 1 1 calc R U . . .
H7B H 0.334599 0.638426 0.517253 0.048 Uiso 1 1 calc R U . . .
H7C H 0.320562 0.745968 0.485048 0.048 Uiso 1 1 calc R U . . .
C8 C 0.12161(11) 0.6980(2) 0.33151(12) 0.0416(6) Uani 1 1 d . . . . .
H8A H 0.131026 0.661256 0.303336 0.062 Uiso 1 1 calc R U . . .
H8B H 0.127140 0.772174 0.328484 0.062 Uiso 1 1 calc R U . . .
H8C H 0.082157 0.684622 0.326208 0.062 Uiso 1 1 calc R U . . .
C9 C 0.23713(9) 0.55069(17) 0.30202(10) 0.0294(5) Uani 1 1 d . . . . .
C10 C 0.24903(10) 0.49981(18) 0.35138(10) 0.0320(5) Uani 1 1 d . . . . .
H10 H 0.281592 0.518072 0.382220 0.038 Uiso 1 1 calc R U . . .
C11 C 0.21372(12) 0.42219(19) 0.35622(13) 0.0418(6) Uani 1 1 d . . . . .
H11 H 0.221979 0.387466 0.390249 0.050 Uiso 1 1 calc R U . . .
C12 C 0.16629(12) 0.3957(2) 0.31101(15) 0.0496(7) Uani 1 1 d . . . . .
H12 H 0.141216 0.344540 0.314592 0.059 Uiso 1 1 calc R U . . .
C13 C 0.15521(11) 0.4430(2) 0.26078(15) 0.0509(8) Uani 1 1 d . . . . .
H13 H 0.123734 0.421902 0.229586 0.061 Uiso 1 1 calc R U . . .
C14 C 0.19017(10) 0.5217(2) 0.25594(12) 0.0395(6) Uani 1 1 d . . . . .
H14 H 0.182265 0.555488 0.221701 0.047 Uiso 1 1 calc R U . . .
C15 C 0.35207(9) 0.63895(17) 0.33947(9) 0.0259(4) Uani 1 1 d . . . . .
C16 C 0.37683(9) 0.72413(16) 0.37231(8) 0.0234(4) Uani 1 1 d . . . . .
C17 C 0.43475(9) 0.72514(17) 0.40540(9) 0.0259(4) Uani 1 1 d . . . . .
C18 C 0.46494(9) 0.63760(17) 0.40291(10) 0.0284(5) Uani 1 1 d . . . . .
H18 H 0.503624 0.634623 0.426145 0.034 Uiso 1 1 calc R U . . .
C19 C 0.44205(9) 0.55304(17) 0.36826(10) 0.0293(5) Uani 1 1 d . . . . .
C20 C 0.38472(9) 0.55452(17) 0.33652(10) 0.0285(5) Uani 1 1 d . . . . .
H20 H 0.367838 0.498278 0.312921 0.034 Uiso 1 1 calc R U . . .
C21 C 0.48100(10) 0.46411(19) 0.36636(12) 0.0382(6) Uani 1 1 d . . . . .
C22 C 0.53178(10) 0.5047(2) 0.35538(11) 0.0379(6) Uani 1 1 d . . . . .
C23 C 0.52919(14) 0.5940(3) 0.32639(14) 0.0555(8) Uani 1 1 d . . . . .
H23 H 0.495228 0.632817 0.313272 0.067 Uiso 1 1 calc R U . . .
C24 C 0.57633(18) 0.6282(3) 0.31606(18) 0.0739(11) Uani 1 1 d . . . . .
H24 H 0.574514 0.690650 0.296504 0.089 Uiso 1 1 calc R U . . .
C25 C 0.62510(17) 0.5716(4) 0.33418(19) 0.0788(12) Uani 1 1 d . . . . .
H25 H 0.657375 0.595571 0.327926 0.095 Uiso 1 1 calc R U . . .
C26 C 0.62737(15) 0.4796(4) 0.36155(18) 0.0748(12) Uani 1 1 d . . . . .
H26 H 0.660843 0.439390 0.373279 0.090 Uiso 1 1 calc R U . . .
C27 C 0.58120(12) 0.4466(3) 0.37173(14) 0.0545(8) Uani 1 1 d . . . . .
H27 H 0.582890 0.382961 0.390255 0.065 Uiso 1 1 calc R U . . .
C28 C 0.45103(12) 0.3867(2) 0.32036(16) 0.0561(9) Uani 1 1 d . . . . .
H28A H 0.419081 0.355870 0.326980 0.084 Uiso 1 1 calc R U . . .
H28B H 0.477546 0.332447 0.319872 0.084 Uiso 1 1 calc R U . . .
H28C H 0.437352 0.422521 0.284886 0.084 Uiso 1 1 calc R U . . .
C29 C 0.49976(14) 0.4083(2) 0.42276(16) 0.0582(8) Uani 1 1 d . . . . .
H29A H 0.522881 0.455054 0.451731 0.087 Uiso 1 1 calc R U . . .
H29B H 0.521858 0.346981 0.421879 0.087 Uiso 1 1 calc R U . . .
H29C H 0.466396 0.387594 0.430261 0.087 Uiso 1 1 calc R U . . .
C30 C 0.46225(9) 0.82123(17) 0.43952(9) 0.0279(5) Uani 1 1 d . . . . .
C31 C 0.46120(9) 0.90907(17) 0.39937(9) 0.0294(5) Uani 1 1 d . . . . .
C32 C 0.43369(11) 1.00279(18) 0.39792(11) 0.0360(5) Uani 1 1 d . . . . .
H32 H 0.412389 1.012295 0.420581 0.043 Uiso 1 1 calc R U . . .
C33 C 0.43713(12) 1.0823(2) 0.36370(12) 0.0453(7) Uani 1 1 d . . . . .
H33 H 0.418346 1.145651 0.363375 0.054 Uiso 1 1 calc R U . . .
C34 C 0.46747(13) 1.0701(2) 0.33032(13) 0.0498(7) Uani 1 1 d . . . . .
H34 H 0.470179 1.125152 0.307510 0.060 Uiso 1 1 calc R U . . .
C35 C 0.49410(12) 0.9769(2) 0.33015(12) 0.0449(6) Uani 1 1 d . . . . .
H35 H 0.514614 0.967473 0.306757 0.054 Uiso 1 1 calc R U . . .
C36 C 0.49063(10) 0.8974(2) 0.36435(11) 0.0374(5) Uani 1 1 d . . . . .
H36 H 0.508755 0.833682 0.363827 0.045 Uiso 1 1 calc R U . . .
C37 C 0.43226(10) 0.85020(19) 0.47857(10) 0.0343(5) Uani 1 1 d . . . . .
H37A H 0.433003 0.791252 0.502247 0.051 Uiso 1 1 calc R U . . .
H37B H 0.393067 0.868936 0.457080 0.051 Uiso 1 1 calc R U . . .
H37C H 0.451557 0.908903 0.501341 0.051 Uiso 1 1 calc R U . . .
C38 C 0.52447(10) 0.8018(2) 0.47574(10) 0.0355(5) Uani 1 1 d . . . . .
H38A H 0.545445 0.783234 0.452407 0.053 Uiso 1 1 calc R U . . .
H38B H 0.526896 0.745345 0.501383 0.053 Uiso 1 1 calc R U . . .
H38C H 0.540678 0.864487 0.496470 0.053 Uiso 1 1 calc R U . . .
C39 C 0.27228(12) 0.6718(2) 0.22763(10) 0.0389(6) Uani 1 1 d . . . . .
H39A H 0.299125 0.723152 0.224524 0.058 Uiso 1 1 calc R U . . .
H39B H 0.233833 0.693122 0.204988 0.058 Uiso 1 1 calc R U . . .
H39C H 0.280326 0.604771 0.214908 0.058 Uiso 1 1 calc R U . . .
C40 C 0.36731(12) 0.3988(2) 0.46183(15) 0.0543(8) Uani 1 1 d . . . . .
H40 H 0.385383 0.460136 0.457099 0.065 Uiso 1 1 calc R U . . .
C41 C 0.35616(14) 0.3857(3) 0.50828(17) 0.0657(10) Uani 1 1 d . . . . .
H41 H 0.366648 0.437042 0.536134 0.079 Uiso 1 1 calc R U . . .
C42 C 0.32871(16) 0.2945(4) 0.51460(18) 0.0744(11) Uani 1 1 d . . . . .
H42 H 0.320235 0.283673 0.546584 0.089 Uiso 1 1 calc R U . . .
C43 C 0.31439(14) 0.2210(3) 0.47286(17) 0.0624(9) Uani 1 1 d . . . . .
H43 H 0.295790 0.159387 0.476251 0.075 Uiso 1 1 calc R U . . .
C44 C 0.32680(13) 0.2367(2) 0.42756(15) 0.0564(8) Uani 1 1 d . . . . .
H44 H 0.317201 0.185607 0.399607 0.068 Uiso 1 1 calc R U . . .
C45 C 0.35270(14) 0.3242(2) 0.42153(15) 0.0541(8) Uani 1 1 d . . . . .
H45 H 0.360866 0.334331 0.389325 0.065 Uiso 1 1 calc R U . . .

loop_
_atom_site_aniso_label
_atom_site_aniso_U_11
_atom_site_aniso_U_22
_atom_site_aniso_U_33
_atom_site_aniso_U_23
_atom_site_aniso_U_13
_atom_site_aniso_U_12
V1 0.01873(19) 0.02251(19) 0.02524(19) 0.00194(13) 0.00354(14) 0.00301(13)
Cl1 0.0282(3) 0.0352(3) 0.0314(3) 0.0069(2) -0.0007(2) 0.0052(2)
Cl2 0.0302(3) 0.0233(2) 0.0334(3) 0.00087(19) 0.0087(2) 0.00420(19)
P1 0.0201(3) 0.0265(3) 0.0261(3) -0.0021(2) 0.0038(2) 0.0001(2)
O1 0.0193(7) 0.0241(7) 0.0292(7) -0.0029(6) 0.0042(6) 0.0011(6)
N1 0.0220(9) 0.0245(9) 0.0306(9) -0.0011(7) 0.0066(7) 0.0045(7)
C1 0.0265(11) 0.0226(10) 0.0333(11) -0.0028(8) 0.0141(9) 0.0008(8)
C2 0.0284(12) 0.0271(11) 0.0428(13) -0.0031(9) 0.0139(10) 0.0011(9)
C3 0.0318(12) 0.0324(12) 0.0505(14) -0.0058(11) 0.0209(11) -0.0040(10)
C4 0.0479(15) 0.0305(12) 0.0508(15) -0.0003(11) 0.0304(13) -0.0019(11)
C5 0.0407(13) 0.0282(11) 0.0352(12) 0.0016(9) 0.0169(10) 0.0026(10)
C6 0.0334(12) 0.0234(10) 0.0295(11) -0.0017(8) 0.0126(9) 0.0031(9)
C7 0.0313(12) 0.0299(11) 0.0315(11) 0.0021(9) 0.0079(9) 0.0024(9)
C8 0.0252(12) 0.0465(15) 0.0501(15) 0.0026(12) 0.0103(11) 0.0016(10)
C9 0.0199(10) 0.0280(11) 0.0386(12) -0.0043(9) 0.0090(9) 0.0007(8)
C10 0.0312(12) 0.0265(11) 0.0390(12) -0.0022(9) 0.0138(10) 0.0031(9)
C11 0.0442(15) 0.0263(12) 0.0629(17) 0.0035(11) 0.0291(13) 0.0036(10)
C12 0.0327(14) 0.0278(12) 0.092(2) -0.0036(14) 0.0271(15) -0.0053(10)
C13 0.0249(13) 0.0362(14) 0.079(2) -0.0091(14) 0.0049(13) -0.0049(10)
C14 0.0233(11) 0.0361(13) 0.0489(15) -0.0041(11) 0.0013(10) -0.0017(10)
C15 0.0196(10) 0.0280(11) 0.0295(10) -0.0018(8) 0.0084(8) -0.0017(8)
C16 0.0199(10) 0.0237(10) 0.0261(10) -0.0003(8) 0.0080(8) 0.0001(8)
C17 0.0199(10) 0.0257(10) 0.0278(10) 0.0008(8) 0.0039(8) -0.0018(8)
C18 0.0176(10) 0.0262(11) 0.0373(12) 0.0012(9) 0.0055(9) -0.0002(8)
C19 0.0213(10) 0.0246(11) 0.0418(12) 0.0015(9) 0.0113(9) 0.0007(8)
C20 0.0202(10) 0.0251(11) 0.0370(12) -0.0043(9) 0.0069(9) -0.0017(8)
C21 0.0229(11) 0.0276(12) 0.0584(16) -0.0037(11) 0.0085(11) 0.0024(9)
C22 0.0249(12) 0.0406(14) 0.0458(14) -0.0159(11) 0.0101(10) -0.0037(10)
C23 0.0439(17) 0.062(2) 0.067(2) -0.0023(16) 0.0269(15) -0.0066(14)
C24 0.073(3) 0.077(3) 0.085(3) -0.006(2) 0.045(2) -0.022(2)
C25 0.051(2) 0.111(4) 0.096(3) -0.013(3) 0.051(2) -0.008(2)
C26 0.0358(17) 0.106(3) 0.084(3) -0.032(2) 0.0239(17) 0.0012(18)
C27 0.0350(15) 0.0618(19) 0.0622(18) -0.0211(15) 0.0128(13) 0.0067(13)
C28 0.0287(13) 0.0326(14) 0.095(2) -0.0236(15) 0.0089(14) 0.0027(11)
C29 0.0477(17) 0.0402(16) 0.088(2) 0.0241(16) 0.0261(16) 0.0158(13)
C30 0.0197(10) 0.0248(11) 0.0333(11) -0.0035(9) 0.0028(9) -0.0001(8)
C31 0.0199(10) 0.0263(11) 0.0343(11) -0.0038(9) 0.0012(8) -0.0054(8)
C32 0.0321(12) 0.0257(11) 0.0418(13) -0.0047(10) 0.0039(10) -0.0022(9)
C33 0.0414(15) 0.0269(12) 0.0541(16) -0.0018(11) 0.0018(12) -0.0029(10)
C34 0.0454(16) 0.0375(14) 0.0534(16) 0.0101(12) 0.0032(13) -0.0121(12)
C35 0.0333(13) 0.0496(16) 0.0479(15) 0.0020(12) 0.0104(11) -0.0108(12)
C36 0.0287(12) 0.0335(12) 0.0461(14) -0.0003(11) 0.0095(10) -0.0039(10)
C37 0.0289(12) 0.0358(12) 0.0327(12) -0.0074(10) 0.0050(9) -0.0025(10)
C38 0.0240(11) 0.0348(12) 0.0373(12) -0.0061(10) -0.0008(9) -0.0017(9)
C39 0.0413(14) 0.0403(14) 0.0324(12) -0.0030(10) 0.0104(11) -0.0040(11)
C40 0.0343(14) 0.0350(14) 0.082(2) -0.0077(14) 0.0078(14) 0.0049(11)
C41 0.0429(17) 0.062(2) 0.078(2) -0.0229(18) 0.0060(16) 0.0130(15)
C42 0.050(2) 0.104(3) 0.073(2) 0.015(2) 0.0268(18) 0.023(2)
C43 0.0431(17) 0.0444(17) 0.088(3) 0.0089(17) 0.0106(17) 0.0012(13)
C44 0.0443(17) 0.0444(16) 0.066(2) -0.0049(14) 0.0039(15) 0.0021(13)
C45 0.0434(16) 0.0438(16) 0.0647(19) 0.0005(14) 0.0080(14) 0.0085(12)

loop_
_atom_type_symbol
_atom_type_description
_atom_type_scat_dispersion_real
_atom_type_scat_dispersion_imag
_atom_type_scat_source
C C 0.0181 0.0091 'International Tables Vol C Tables 4.2.6.8 and 6.1.1.4'
H H 0.0000 0.0000 'International Tables Vol C Tables 4.2.6.8 and 6.1.1.4'
Cl Cl 0.3639 0.7018 'International Tables Vol C Tables 4.2.6.8 and 6.1.1.4'
N N 0.0311 0.0180 'International Tables Vol C Tables 4.2.6.8 and 6.1.1.4'
O O 0.0492 0.0322 'International Tables Vol C Tables 4.2.6.8 and 6.1.1.4'
P P 0.2955 0.4335 'International Tables Vol C Tables 4.2.6.8 and 6.1.1.4'
V V 0.0687 2.1097 'International Tables Vol C Tables 4.2.6.8 and 6.1.1.4'

loop_
_geom_angle_atom_site_label_1
_geom_angle_atom_site_label_2
_geom_angle_atom_site_label_3
_geom_angle
_geom_angle_site_symmetry_1
_geom_angle_site_symmetry_3
_geom_angle_publ_flag
Cl1 V1 Cl2 96.76(2) . . ?
Cl1 V1 P1 84.45(2) . . ?
Cl2 V1 P1 164.23(3) . . ?
O1 V1 Cl1 136.34(5) . . ?
O1 V1 Cl2 91.50(5) . . ?
O1 V1 P1 77.16(5) . . ?
N1 V1 Cl1 107.25(7) . . ?
N1 V1 Cl2 107.55(7) . . ?
N1 V1 P1 86.93(6) . . ?
N1 V1 O1 110.84(8) . . ?
C9 P1 V1 117.59(8) . . ?
C15 P1 V1 97.88(7) . . ?
C15 P1 C9 109.92(10) . . ?
C15 P1 C39 107.64(12) . . ?
C39 P1 V1 117.10(9) . . ?
C39 P1 C9 106.01(12) . . ?
C16 O1 V1 131.72(13) . . ?
C1 N1 V1 177.77(16) . . ?
N1 C1 C2 119.0(2) . . ?
N1 C1 C6 118.7(2) . . ?
C6 C1 C2 122.3(2) . . ?
C1 C2 C8 121.3(2) . . ?
C3 C2 C1 117.3(2) . . ?
C3 C2 C8 121.2(2) . . ?
C2 C3 H3 119.5 . . ?
C4 C3 C2 121.0(2) . . ?
C4 C3 H3 119.5 . . ?
C3 C4 H4 119.7 . . ?
C5 C4 C3 120.7(2) . . ?
C5 C4 H4 119.7 . . ?
C4 C5 H5 119.4 . . ?
C4 C5 C6 121.2(2) . . ?
C6 C5 H5 119.4 . . ?
C1 C6 C7 120.6(2) . . ?
C5 C6 C1 117.5(2) . . ?
C5 C6 C7 121.8(2) . . ?
C6 C7 H7A 109.5 . . ?
C6 C7 H7B 109.5 . . ?
C6 C7 H7C 109.5 . . ?
H7A C7 H7B 109.5 . . ?
H7A C7 H7C 109.5 . . ?
H7B C7 H7C 109.5 . . ?
C2 C8 H8A 109.5 . . ?
C2 C8 H8B 109.5 . . ?
C2 C8 H8C 109.5 . . ?
H8A C8 H8B 109.5 . . ?
H8A C8 H8C 109.5 . . ?
H8B C8 H8C 109.5 . . ?
C10 C9 P1 119.70(18) . . ?
C10 C9 C14 120.0(2) . . ?
C14 C9 P1 120.11(19) . . ?
C9 C10 H10 119.8 . . ?
C9 C10 C11 120.4(2) . . ?
C11 C10 H10 119.8 . . ?
C10 C11 H11 120.2 . . ?
C12 C11 C10 119.5(3) . . ?
C12 C11 H11 120.2 . . ?
C11 C12 H12 119.7 . . ?
C13 C12 C11 120.5(2) . . ?
C13 C12 H12 119.7 . . ?
C12 C13 H13 120.0 . . ?
C12 C13 C14 120.0(3) . . ?
C14 C13 H13 120.0 . . ?
C9 C14 H14 120.3 . . ?
C13 C14 C9 119.4(3) . . ?
C13 C14 H14 120.3 . . ?
C16 C15 P1 111.68(16) . . ?
C20 C15 P1 127.25(17) . . ?
C20 C15 C16 120.7(2) . . ?
O1 C16 C15 117.99(18) . . ?
O1 C16 C17 120.82(19) . . ?
C15 C16 C17 121.16(19) . . ?
C16 C17 C30 120.82(19) . . ?
C18 C17 C16 115.97(19) . . ?
C18 C17 C30 123.14(19) . . ?
C17 C18 H18 117.8 . . ?
C17 C18 C19 124.3(2) . . ?
C19 C18 H18 117.8 . . ?
C18 C19 C21 119.2(2) . . ?
C20 C19 C18 118.0(2) . . ?
C20 C19 C21 122.8(2) . . ?
C15 C20 H20 120.1 . . ?
C19 C20 C15 119.7(2) . . ?
C19 C20 H20 120.1 . . ?
C19 C21 C28 112.0(2) . . ?
C19 C21 C29 107.1(2) . . ?
C22 C21 C19 110.7(2) . . ?
C22 C21 C28 106.8(2) . . ?
C22 C21 C29 110.9(2) . . ?
C28 C21 C29 109.3(3) . . ?
C23 C22 C21 121.7(2) . . ?
C23 C22 C27 118.6(3) . . ?
C27 C22 C21 119.5(3) . . ?
C22 C23 H23 119.8 . . ?
C22 C23 C24 120.3(3) . . ?
C24 C23 H23 119.8 . . ?
C23 C24 H24 120.0 . . ?
C25 C24 C23 120.0(4) . . ?
C25 C24 H24 120.0 . . ?
C24 C25 H25 120.0 . . ?
C24 C25 C26 120.0(3) . . ?
C26 C25 H25 120.0 . . ?
C25 C26 H26 120.1 . . ?
C27 C26 C25 119.8(4) . . ?
C27 C26 H26 120.1 . . ?
C22 C27 H27 119.4 . . ?
C26 C27 C22 121.2(4) . . ?
C26 C27 H27 119.4 . . ?
C21 C28 H28A 109.5 . . ?
C21 C28 H28B 109.5 . . ?
C21 C28 H28C 109.5 . . ?
H28A C28 H28B 109.5 . . ?
H28A C28 H28C 109.5 . . ?
H28B C28 H28C 109.5 . . ?
C21 C29 H29A 109.5 . . ?
C21 C29 H29B 109.5 . . ?
C21 C29 H29C 109.5 . . ?
H29A C29 H29B 109.5 . . ?
H29A C29 H29C 109.5 . . ?
H29B C29 H29C 109.5 . . ?
C17 C30 C31 108.17(18) . . ?
C37 C30 C17 110.58(19) . . ?
C37 C30 C31 112.73(19) . . ?
C37 C30 C38 106.57(19) . . ?
C38 C30 C17 111.67(18) . . ?
C38 C30 C31 107.10(19) . . ?
C32 C31 C30 122.8(2) . . ?
C36 C31 C30 119.4(2) . . ?
C36 C31 C32 117.7(2) . . ?
C31 C32 H32 119.6 . . ?
C33 C32 C31 120.8(3) . . ?
C33 C32 H32 119.6 . . ?
C32 C33 H33 119.7 . . ?
C34 C33 C32 120.6(3) . . ?
C34 C33 H33 119.7 . . ?
C33 C34 H34 120.2 . . ?
C33 C34 C35 119.6(3) . . ?
C35 C34 H34 120.2 . . ?
C34 C35 H35 120.1 . . ?
C34 C35 C36 119.7(3) . . ?
C36 C35 H35 120.1 . . ?
C31 C36 H36 119.2 . . ?
C35 C36 C31 121.5(3) . . ?
C35 C36 H36 119.2 . . ?
C30 C37 H37A 109.5 . . ?
C30 C37 H37B 109.5 . . ?
C30 C37 H37C 109.5 . . ?
H37A C37 H37B 109.5 . . ?
H37A C37 H37C 109.5 . . ?
H37B C37 H37C 109.5 . . ?
C30 C38 H38A 109.5 . . ?
C30 C38 H38B 109.5 . . ?
C30 C38 H38C 109.5 . . ?
H38A C38 H38B 109.5 . . ?
H38A C38 H38C 109.5 . . ?
H38B C38 H38C 109.5 . . ?
P1 C39 H39A 109.5 . . ?
P1 C39 H39B 109.5 . . ?
P1 C39 H39C 109.5 . . ?
H39A C39 H39B 109.5 . . ?
H39A C39 H39C 109.5 . . ?
H39B C39 H39C 109.5 . . ?
C41 C40 H40 119.6 . . ?
C41 C40 C45 120.7(3) . . ?
C45 C40 H40 119.6 . . ?
C40 C41 H41 120.4 . . ?
C40 C41 C42 119.1(3) . . ?
C42 C41 H41 120.4 . . ?
C41 C42 H42 120.7 . . ?
C43 C42 C41 118.5(4) . . ?
C43 C42 H42 120.7 . . ?
C42 C43 H43 119.8 . . ?
C44 C43 C42 120.4(3) . . ?
C44 C43 H43 119.8 . . ?
C43 C44 H44 119.6 . . ?
C45 C44 C43 120.9(3) . . ?
C45 C44 H44 119.6 . . ?
C40 C45 H45 119.8 . . ?
C44 C45 C40 120.4(4) . . ?
C44 C45 H45 119.8 . . ?

loop_
_geom_bond_atom_site_label_1
_geom_bond_atom_site_label_2
_geom_bond_distance
_geom_bond_site_symmetry_2
_geom_bond_publ_flag
V1 Cl1 2.2528(6) . ?
V1 Cl2 2.2818(6) . ?
V1 P1 2.4827(6) . ?
V1 O1 1.8402(15) . ?
V1 N1 1.6523(19) . ?
P1 C9 1.812(2) . ?
P1 C15 1.802(2) . ?
P1 C39 1.809(3) . ?
O1 C16 1.354(2) . ?
N1 C1 1.385(3) . ?
C1 C2 1.418(3) . ?
C1 C6 1.414(3) . ?
C2 C3 1.391(4) . ?
C2 C8 1.500(4) . ?
C3 H3 0.9500 . ?
C3 C4 1.389(4) . ?
C4 H4 0.9500 . ?
C4 C5 1.385(4) . ?
C5 H5 0.9500 . ?
C5 C6 1.387(3) . ?
C6 C7 1.497(3) . ?
C7 H7A 0.9800 . ?
C7 H7B 0.9800 . ?
C7 H7C 0.9800 . ?
C8 H8A 0.9800 . ?
C8 H8B 0.9800 . ?
C8 H8C 0.9800 . ?
C9 C10 1.382(3) . ?
C9 C14 1.401(3) . ?
C10 H10 0.9500 . ?
C10 C11 1.388(4) . ?
C11 H11 0.9500 . ?
C11 C12 1.388(4) . ?
C12 H12 0.9500 . ?
C12 C13 1.383(5) . ?
C13 H13 0.9500 . ?
C13 C14 1.392(4) . ?
C14 H14 0.9500 . ?
C15 C16 1.399(3) . ?
C15 C20 1.395(3) . ?
C16 C17 1.411(3) . ?
C17 C18 1.387(3) . ?
C17 C30 1.543(3) . ?
C18 H18 0.9500 . ?
C18 C19 1.405(3) . ?
C19 C20 1.391(3) . ?
C19 C21 1.536(3) . ?
C20 H20 0.9500 . ?
C21 C22 1.522(4) . ?
C21 C28 1.537(4) . ?
C21 C29 1.553(4) . ?
C22 C23 1.373(4) . ?
C22 C27 1.394(4) . ?
C23 H23 0.9500 . ?
C23 C24 1.400(5) . ?
C24 H24 0.9500 . ?
C24 C25 1.370(6) . ?
C25 H25 0.9500 . ?
C25 C26 1.382(7) . ?
C26 H26 0.9500 . ?
C26 C27 1.370(5) . ?
C27 H27 0.9500 . ?
C28 H28A 0.9800 . ?
C28 H28B 0.9800 . ?
C28 H28C 0.9800 . ?
C29 H29A 0.9800 . ?
C29 H29B 0.9800 . ?
C29 H29C 0.9800 . ?
C30 C31 1.544(3) . ?
C30 C37 1.534(3) . ?
C30 C38 1.540(3) . ?
C31 C32 1.397(3) . ?
C31 C36 1.392(4) . ?
C32 H32 0.9500 . ?
C32 C33 1.390(4) . ?
C33 H33 0.9500 . ?
C33 C34 1.375(5) . ?
C34 H34 0.9500 . ?
C34 C35 1.387(4) . ?
C35 H35 0.9500 . ?
C35 C36 1.390(4) . ?
C36 H36 0.9500 . ?
C37 H37A 0.9800 . ?
C37 H37B 0.9800 . ?
C37 H37C 0.9800 . ?
C38 H38A 0.9800 . ?
C38 H38B 0.9800 . ?
C38 H38C 0.9800 . ?
C39 H39A 0.9800 . ?
C39 H39B 0.9800 . ?
C39 H39C 0.9800 . ?
C40 H40 0.9500 . ?
C40 C41 1.359(6) . ?
C40 C45 1.378(5) . ?
C41 H41 0.9500 . ?
C41 C42 1.415(6) . ?
C42 H42 0.9500 . ?
C42 C43 1.394(6) . ?
C43 H43 0.9500 . ?
C43 C44 1.352(5) . ?
C44 H44 0.9500 . ?
C44 C45 1.352(5) . ?
C45 H45 0.9500 . ?

loop_
_geom_torsion_atom_site_label_1
_geom_torsion_atom_site_label_2
_geom_torsion_atom_site_label_3
_geom_torsion_atom_site_label_4
_geom_torsion
_geom_torsion_site_symmetry_1
_geom_torsion_site_symmetry_2
_geom_torsion_site_symmetry_3
_geom_torsion_site_symmetry_4
_geom_torsion_publ_flag
V1 P1 C9 C10 -70.43(19) . . . . ?
V1 P1 C9 C14 104.36(19) . . . . ?
V1 P1 C15 C16 -11.18(16) . . . . ?
V1 P1 C15 C20 176.0(2) . . . . ?
V1 O1 C16 C15 17.3(3) . . . . ?
V1 O1 C16 C17 -164.80(15) . . . . ?
Cl1 V1 O1 C16 -87.13(19) . . . . ?
Cl2 V1 O1 C16 171.45(17) . . . . ?
P1 V1 O1 C16 -19.62(17) . . . . ?
P1 C9 C10 C11 172.70(18) . . . . ?
P1 C9 C14 C13 -173.4(2) . . . . ?
P1 C15 C16 O1 1.4(3) . . . . ?
P1 C15 C16 C17 -176.55(17) . . . . ?
P1 C15 C20 C19 174.93(18) . . . . ?
O1 C16 C17 C18 -177.55(19) . . . . ?
O1 C16 C17 C30 -0.6(3) . . . . ?
N1 V1 O1 C16 62.02(19) . . . . ?
N1 C1 C2 C3 179.7(2) . . . . ?
N1 C1 C2 C8 3.6(3) . . . . ?
N1 C1 C6 C5 -179.32(19) . . . . ?
N1 C1 C6 C7 0.0(3) . . . . ?
C1 C2 C3 C4 -0.5(3) . . . . ?
C2 C1 C6 C5 -0.8(3) . . . . ?
C2 C1 C6 C7 178.6(2) . . . . ?
C2 C3 C4 C5 -0.5(4) . . . . ?
C3 C4 C5 C6 1.0(4) . . . . ?
C4 C5 C6 C1 -0.3(3) . . . . ?
C4 C5 C6 C7 -179.7(2) . . . . ?
C6 C1 C2 C3 1.2(3) . . . . ?
C6 C1 C2 C8 -175.0(2) . . . . ?
C8 C2 C3 C4 175.7(2) . . . . ?
C9 P1 C15 C16 -134.38(16) . . . . ?
C9 P1 C15 C20 52.8(2) . . . . ?
C9 C10 C11 C12 0.1(4) . . . . ?
C10 C9 C14 C13 1.4(4) . . . . ?
C10 C11 C12 C13 2.6(4) . . . . ?
C11 C12 C13 C14 -3.3(4) . . . . ?
C12 C13 C14 C9 1.3(4) . . . . ?
C14 C9 C10 C11 -2.1(3) . . . . ?
C15 P1 C9 C10 40.3(2) . . . . ?
C15 P1 C9 C14 -144.92(19) . . . . ?
C15 C16 C17 C18 0.3(3) . . . . ?
C15 C16 C17 C30 177.3(2) . . . . ?
C16 C15 C20 C19 2.7(3) . . . . ?
C16 C17 C18 C19 3.1(3) . . . . ?
C16 C17 C30 C31 -66.8(3) . . . . ?
C16 C17 C30 C37 57.1(3) . . . . ?
C16 C17 C30 C38 175.6(2) . . . . ?
C17 C18 C19 C20 -3.6(4) . . . . ?
C17 C18 C19 C21 175.6(2) . . . . ?
C17 C30 C31 C32 120.2(2) . . . . ?
C17 C30 C31 C36 -62.6(3) . . . . ?
C18 C17 C30 C31 109.9(2) . . . . ?
C18 C17 C30 C37 -126.2(2) . . . . ?
C18 C17 C30 C38 -7.7(3) . . . . ?
C18 C19 C20 C15 0.6(3) . . . . ?
C18 C19 C21 C22 -52.3(3) . . . . ?
C18 C19 C21 C28 -171.4(2) . . . . ?
C18 C19 C21 C29 68.8(3) . . . . ?
C19 C21 C22 C23 -28.2(4) . . . . ?
C19 C21 C22 C27 156.3(2) . . . . ?
C20 C15 C16 O1 174.8(2) . . . . ?
C20 C15 C16 C17 -3.2(3) . . . . ?
C20 C19 C21 C22 126.9(2) . . . . ?
C20 C19 C21 C28 7.8(4) . . . . ?
C20 C19 C21 C29 -112.0(3) . . . . ?
C21 C19 C20 C15 -178.6(2) . . . . ?
C21 C22 C23 C24 -178.8(3) . . . . ?
C21 C22 C27 C26 178.7(3) . . . . ?
C22 C23 C24 C25 1.0(6) . . . . ?
C23 C22 C27 C26 3.0(4) . . . . ?
C23 C24 C25 C26 1.5(7) . . . . ?
C24 C25 C26 C27 -1.7(6) . . . . ?
C25 C26 C27 C22 -0.6(5) . . . . ?
C27 C22 C23 C24 -3.2(5) . . . . ?
C28 C21 C22 C23 94.0(3) . . . . ?
C28 C21 C22 C27 -81.5(3) . . . . ?
C29 C21 C22 C23 -147.0(3) . . . . ?
C29 C21 C22 C27 37.5(3) . . . . ?
C30 C17 C18 C19 -173.7(2) . . . . ?
C30 C31 C32 C33 175.5(2) . . . . ?
C30 C31 C36 C35 -175.6(2) . . . . ?
C31 C32 C33 C34 0.4(4) . . . . ?
C32 C31 C36 C35 1.8(3) . . . . ?
C32 C33 C34 C35 1.1(4) . . . . ?
C33 C34 C35 C36 -1.1(4) . . . . ?
C34 C35 C36 C31 -0.4(4) . . . . ?
C36 C31 C32 C33 -1.8(3) . . . . ?
C37 C30 C31 C32 -2.4(3) . . . . ?
C37 C30 C31 C36 174.9(2) . . . . ?
C38 C30 C31 C32 -119.3(2) . . . . ?
C38 C30 C31 C36 58.0(3) . . . . ?
C39 P1 C9 C10 156.35(19) . . . . ?
C39 P1 C9 C14 -28.9(2) . . . . ?
C39 P1 C15 C16 110.59(17) . . . . ?
C39 P1 C15 C20 -62.3(2) . . . . ?
C40 C41 C42 C43 0.4(5) . . . . ?
C41 C40 C45 C44 0.2(5) . . . . ?
C41 C42 C43 C44 0.3(5) . . . . ?
C42 C43 C44 C45 -0.7(5) . . . . ?
C43 C44 C45 C40 0.5(5) . . . . ?
C45 C40 C41 C42 -0.6(5) . . . . ?
